data_7056786
loop_
_publ_author_name
'Yousuf, Imtiyaz'
'Usman, Mohammad'
'Ahmad, Musheer'
'Tabassum, Sartaj'
'Arjmand, Farukh'

_publ_section_title
;
 Single X-ray crystal structure, DFT studies and topoisomerase I
 inhibition activity of a tailored ionic Ag(i) nalidixic
 acid--piperazinium drug entity specific for pancreatic cancer cells
;
_journal_issue 1
_journal_name_full 'New Journal of Chemistry'
_journal_page_first 506
_journal_paper_doi 10.1039/C7NJ03602G
_journal_volume 42
_journal_year 2018
_chemical_formula_moiety 'C8 H22 Ag N4, 2(C12 H11 N2 O3), N O3, 8(H2 O)'
_chemical_formula_sum 'C32 H60 Ag N9 O17'
_chemical_formula_weight 950.75
_space_group_crystal_system triclinic
_space_group_IT_number 2
_space_group_name_Hall '-P 1'
_space_group_name_H-M_alt 'P -1'
_symmetry_Int_Tables_number 2
_symmetry_space_group_name_Hall '-P 1'
_symmetry_space_group_name_H-M 'P -1'
_atom_sites_solution_primary direct
_audit_creation_date 2017-11-21
_audit_creation_method
;
Olex2 1.2
(compiled 2017.08.10 svn.r3458 for OlexSys, GUI svn.r5381)
;
_audit_update_record
;
2017-11-21 deposited with the CCDC.
2017-11-23 downloaded from the CCDC.
;
_cell_angle_alpha 85.314(5)
_cell_angle_beta 76.322(5)
_cell_angle_gamma 84.973(5)
_cell_formula_units_Z 1
_cell_length_a 7.607(5)
_cell_length_b 11.845(5)
_cell_length_c 12.098(5)
_cell_measurement_reflns_used 9866
_cell_measurement_temperature 293(2)
_cell_measurement_theta_max 28.33
_cell_measurement_theta_min 2.37
_cell_volume 1053.0(9)
_computing_cell_refinement 'SAINT v6.45A (Bruker, 2003)'
_computing_data_collection 'Bruker Smart'
_computing_data_reduction 'SAINT v6.45A (Bruker, 2003)'
_computing_molecular_graphics 'Olex2 (Dolomanov et al., 2009)'
_computing_publication_material 'Olex2 (Dolomanov et al., 2009)'
_computing_structure_refinement 'olex2.refine (Bourhis et al., 2015)'
_computing_structure_solution 'SIR97 (Burla et al., 2007)'
_diffrn_ambient_temperature 293(2)
_diffrn_measured_fraction_theta_full 0.9986
_diffrn_measured_fraction_theta_max 0.9987
_diffrn_measurement_device_type 'Bruker APEX-II CCD'
_diffrn_measurement_method '\f and \w scans'
_diffrn_radiation_type 'Mo K\a'
_diffrn_radiation_wavelength 0.71073
_diffrn_reflns_av_R_equivalents 0.0368
_diffrn_reflns_av_unetI/netI 0.0424
_diffrn_reflns_limit_h_max 10
_diffrn_reflns_limit_h_min -10
_diffrn_reflns_limit_k_max 15
_diffrn_reflns_limit_k_min -15
_diffrn_reflns_limit_l_max 16
_diffrn_reflns_limit_l_min -16
_diffrn_reflns_number 16077
_diffrn_reflns_theta_full 25.0000
_diffrn_reflns_theta_max 25.60
_diffrn_reflns_theta_min 2.53
_exptl_absorpt_coefficient_mu 0.560
_exptl_absorpt_correction_T_max 25.599
_exptl_absorpt_correction_T_min 2.527
_exptl_absorpt_correction_type multi-scan
_exptl_absorpt_process_details SADABS
_exptl_crystal_colour colourless
_exptl_crystal_colour_primary colourless
_exptl_crystal_density_diffrn 1.4992
_exptl_crystal_description block
_exptl_crystal_F_000 497.4027
_exptl_crystal_size_max 0.33
_exptl_crystal_size_mid 0.21
_exptl_crystal_size_min 0.14
_refine_diff_density_max 0.4547
_refine_diff_density_min -0.3907
_refine_diff_density_rms 0.0757
_refine_ls_d_res_high 0.8225
_refine_ls_d_res_low 8.0611
_refine_ls_goodness_of_fit_ref 1.0704
_refine_ls_hydrogen_treatment mixed
_refine_ls_matrix_type full
_refine_ls_number_constraints 58
_refine_ls_number_parameters 348
_refine_ls_number_reflns 3971
_refine_ls_number_restraints 0
_refine_ls_restrained_S_all 1.0704
_refine_ls_R_factor_all 0.0319
_refine_ls_R_factor_gt 0.0294
_refine_ls_shift/su_max 0.0000
_refine_ls_shift/su_mean 0.0000
_refine_ls_structure_factor_coef Fsqd
_refine_ls_weighting_details 'w=1/[\s^2^(Fo^2^)+(0.0303P)^2^+0.8106P] where P=(Fo^2^+2Fc^2^)/3'
_refine_ls_weighting_scheme calc
_refine_ls_wR_factor_gt 0.0701
_refine_ls_wR_factor_ref 0.0713
_reflns_Friedel_coverage 0.0
_reflns_limit_h_max 9
_reflns_limit_h_min -8
_reflns_limit_k_max 14
_reflns_limit_k_min -14
_reflns_limit_l_max 14
_reflns_limit_l_min 0
_reflns_number_gt 3787
_reflns_number_total 3971
_reflns_threshold_expression I>=2u(I)
_cod_data_source_file c7nj03602g2.cif
_cod_data_source_block Complex1
_cod_depositor_comments 'Adding full bibliography for 7056786.cif.'
_cod_database_code 7056786
_olex2_refinement_description
;
1. Fixed Uiso
 At 1.2 times of:
  All C(H) groups, All C(H,H) groups, All N(H) groups, All N(H,H) groups
 At 1.5 times of:
  All C(H,H,H) groups, All O(H,H) groups
2. Others
 Fixed Sof: O4(0.5) O5(0.5) O7A(0.5) H7Aa(0.5) H7Ab(0.5) O7B(0.5) H7Ba(0.5)
 H7Bb(0.5) O8A(0.5) H8Aa(0.5) H8Ab(0.5) O8B(0.5) H8Ba(0.5) H8Bb(0.5) O9A(0.5)
 H9Aa(0.5) H9Ab(0.5) O9B(0.5) H9Ba(0.5) H9Bb(0.5) O10A(0.5) H10a(0.5) H10b(0.5)
 O10B(0.5) H10c(0.5) H10d(0.5) O6(0.5) N5(0.5)
3.a Free rotating group:
 O7A(H7Aa,H7Ab), O7B(H7Ba,H7Bb), O8A(H8Aa,H8Ab), O8B(H8Ba,H8Bb), O9A(H9Aa,
 H9Ab), O9B(H9Ba,H9Bb), O10A(H10a,H10b), O10B(H10c,H10d)
3.b Ternary CH refined with riding coordinates:
 N3(H3)
3.c Secondary CH2 refined with riding coordinates:
 N4(H4a,H4b), C11(H11a,H11b), C13(H13a,H13b), C14(H14a,H14b), C15(H15a,H15b),
 C16(H16a,H16b)
3.d Aromatic/amide H refined with riding coordinates:
 C5(H5), C6(H6), C10(H10)
3.e Idealised Me refined as rotating group:
 C8(H8a,H8b,H8c), C12(H12a,H12b,H12c)
;
_olex2_submission_special_instructions 'No special instructions were received'

loop_
_space_group_symop_id
_space_group_symop_operation_xyz
1 x,y,z
2 -x,-y,-z

loop_
_atom_site_label
_atom_site_type_symbol
_atom_site_fract_x
_atom_site_fract_y
_atom_site_fract_z
_atom_site_U_iso_or_equiv
_atom_site_adp_type
_atom_site_occupancy
_atom_site_site_symmetry_order
_atom_site_refinement_flags_posn
_atom_site_refinement_flags_adp
_atom_site_refinement_flags_occupancy
_atom_site_disorder_group
Ag1 Ag 0.5 0.5 0.5 0.01728(8) Uani 1.000000 2 S T P .
O1 O 0.5083(2) -0.21496(12) 0.31276(12) 0.0187(3) Uani 1.000000 1 . . . .
O2 O 0.4920(2) -0.03923(12) 0.36883(12) 0.0187(3) Uani 1.000000 1 . . . .
O3 O 0.7192(2) 0.10610(12) 0.20904(12) 0.0166(3) Uani 1.000000 1 . . . .
O4 O 0.0371(7) -0.5487(5) -0.0925(5) 0.0384(13) Uani 0.500000 1 . . . -1
O5 O 0.0385(8) -0.4482(5) 0.0520(4) 0.0393(13) Uani 0.500000 1 . . . -1
O7A O 0.7818(5) -0.3812(3) 0.3089(3) 0.0242(9) Uani 0.500000 1 . . . 1
H7Aa H 0.709(6) -0.325(3) 0.298(5) 0.0362(13) Uiso 0.500000 1 G . . 1
H7Ab H 0.812(10) -0.412(6) 0.246(3) 0.0362(13) Uiso 0.500000 1 G . . 1
O7B O 0.7609(5) -0.3941(4) 0.2528(4) 0.0241(9) Uani 0.500000 1 . . . -1
H7Ba H 0.685(6) -0.337(3) 0.252(4) 0.0361(13) Uiso 0.500000 1 G . . -1
H7Bb H 0.823(6) -0.396(4) 0.1846(16) 0.0361(13) Uiso 0.500000 1 G . . -1
O8A O 0.3168(6) -0.3968(4) 0.3095(4) 0.0214(9) Uani 0.500000 1 . . . 1
H8Aa H 0.351(6) -0.3298(15) 0.304(4) 0.0320(14) Uiso 0.500000 1 G . . 1
H8Ab H 0.212(3) -0.393(4) 0.354(4) 0.0320(14) Uiso 0.500000 1 G . . 1
O8B O 0.3605(7) -0.4019(4) 0.2543(4) 0.0261(10) Uani 0.500000 1 . . . -1
H8Ba H 0.253(3) -0.379(6) 0.286(4) 0.0392(16) Uiso 0.500000 1 G . . -1
H8Bb H 0.359(7) -0.404(5) 0.1843(12) 0.0392(16) Uiso 0.500000 1 G . . -1
O9A O 0.3415(5) -0.4156(3) 0.0294(3) 0.0338(9) Uani 0.500000 1 . . . 1
H9Aa H 0.233(3) -0.435(5) 0.050(5) 0.0507(13) Uiso 0.500000 1 G . . 1
H9Ab H 0.394(6) -0.461(4) -0.021(4) 0.0507(13) Uiso 0.500000 1 G . . 1
O9B O 0.4432(5) -0.4089(3) 0.0785(4) 0.0365(9) Uani 0.500000 1 . . . -1
H9Ba H 0.476(7) -0.474(3) 0.052(5) 0.0548(13) Uiso 0.500000 1 G . . -1
H9Bb H 0.334(4) -0.391(5) 0.076(7) 0.0548(13) Uiso 0.500000 1 G . . -1
O10A O -0.0501(7) 0.4178(4) 0.5707(4) 0.0379(11) Uani 0.500000 1 . . . 1
H10a H 0.040(9) 0.427(6) 0.599(9) 0.0569(16) Uiso 0.500000 1 G . . 1
H10b H -0.042(9) 0.351(2) 0.548(6) 0.0569(16) Uiso 0.500000 1 G . . 1
O10B O 0.0441(6) 0.3959(4) 0.5799(5) 0.0321(10) Uani 0.500000 1 . . . -1
H10c H -0.065(3) 0.402(6) 0.618(5) 0.0481(15) Uiso 0.500000 1 G . . -1
H10d H 0.060(8) 0.448(4) 0.527(4) 0.0481(15) Uiso 0.500000 1 G . . -1
O6 O 0.2653(5) -0.4545(4) -0.0932(3) 0.0431(10) Uani 0.500000 1 . . . -1
N1 N 0.6801(2) -0.11974(14) -0.02225(14) 0.0133(3) Uani 1.000000 1 . . . .
N2 N 0.8296(2) -0.00544(15) -0.17316(14) 0.0150(4) Uani 1.000000 1 . . . .
N3 N 0.5690(2) 0.40276(14) 0.35282(15) 0.0159(4) Uani 1.000000 1 . . . .
H3 H 0.5803(2) 0.45465(14) 0.29224(15) 0.0191(4) Uiso 1.000000 1 R . . .
N4 N 0.5870(2) 0.16654(14) 0.42807(14) 0.0150(4) Uani 1.000000 1 . . . .
H4a H 0.6159(2) 0.12645(14) 0.36542(14) 0.0180(4) Uiso 1.000000 1 R . . .
H4b H 0.5750(2) 0.11687(14) 0.48934(14) 0.0180(4) Uiso 1.000000 1 R . . .
N5 N 0.1139(6) -0.4836(3) -0.0463(4) 0.0276(9) Uani 0.500000 1 . . . -1
C1 C 0.5332(3) -0.10989(17) 0.29381(17) 0.0138(4) Uani 1.000000 1 . . . .
C2 C 0.6185(3) -0.07059(16) 0.17340(17) 0.0125(4) Uani 1.000000 1 . . . .
C3 C 0.7022(3) 0.03568(16) 0.14165(17) 0.0126(4) Uani 1.000000 1 . . . .
C4 C 0.7727(3) 0.05800(17) 0.01887(17) 0.0130(4) Uani 1.000000 1 . . . .
C5 C 0.8502(3) 0.15955(17) -0.02605(18) 0.0160(4) Uani 1.000000 1 . . . .
H5 H 0.8569(3) 0.21552(17) 0.02215(18) 0.0191(5) Uiso 1.000000 1 R . . .
C6 C 0.9164(3) 0.17631(18) -0.14130(18) 0.0175(4) Uani 1.000000 1 . . . .
H6 H 0.9677(3) 0.24374(18) -0.17190(18) 0.0210(5) Uiso 1.000000 1 R . . .
C7 C 0.9061(3) 0.09078(18) -0.21265(18) 0.0165(4) Uani 1.000000 1 . . . .
C8 C 0.9849(3) 0.1028(2) -0.33866(18) 0.0230(5) Uani 1.000000 1 . . . .
H8a H 1.1048(9) 0.0659(12) -0.3557(2) 0.0346(7) Uiso 1.000000 1 GR . . .
H8b H 0.9097(12) 0.0683(12) -0.3780(2) 0.0346(7) Uiso 1.000000 1 GR . . .
H8c H 0.991(2) 0.1819(2) -0.3630(3) 0.0346(7) Uiso 1.000000 1 GR . . .
C9 C 0.7634(3) -0.01991(17) -0.06028(17) 0.0130(4) Uani 1.000000 1 . . . .
C10 C 0.6130(3) -0.14119(17) 0.09034(17) 0.0134(4) Uani 1.000000 1 . . . .
H10 H 0.5587(3) -0.20924(17) 0.11337(17) 0.0161(5) Uiso 1.000000 1 R . . .
C11 C 0.6661(3) -0.20280(18) -0.10368(18) 0.0166(4) Uani 1.000000 1 . . . .
H11a H 0.5673(3) -0.25033(18) -0.06980(18) 0.0200(5) Uiso 1.000000 1 R . . .
H11b H 0.6395(3) -0.16292(18) -0.17173(18) 0.0200(5) Uiso 1.000000 1 R . . .
C12 C 0.8408(3) -0.27637(19) -0.1356(2) 0.0251(5) Uani 1.000000 1 . . . .
H12a H 0.8275(8) -0.3313(9) -0.1867(11) 0.0377(8) Uiso 1.000000 1 GR . . .
H12b H 0.9375(5) -0.2297(3) -0.1724(12) 0.0377(8) Uiso 1.000000 1 GR . . .
H12c H 0.8682(12) -0.3149(11) -0.0681(3) 0.0377(8) Uiso 1.000000 1 GR . . .
C13 C 0.7453(3) 0.33545(17) 0.33563(18) 0.0171(4) Uani 1.000000 1 . . . .
H13a H 0.7743(3) 0.30477(17) 0.26102(18) 0.0206(5) Uiso 1.000000 1 R . . .
H13b H 0.8401(3) 0.38393(17) 0.33896(18) 0.0206(5) Uiso 1.000000 1 R . . .
C14 C 0.7371(3) 0.23942(17) 0.42678(18) 0.0162(4) Uani 1.000000 1 . . . .
H14a H 0.7191(3) 0.27057(17) 0.50066(18) 0.0195(5) Uiso 1.000000 1 R . . .
H14b H 0.8514(3) 0.19369(17) 0.41279(18) 0.0195(5) Uiso 1.000000 1 R . . .
C15 C 0.4103(3) 0.23298(17) 0.43152(18) 0.0173(4) Uani 1.000000 1 . . . .
H15a H 0.3221(3) 0.18317(17) 0.42050(18) 0.0207(5) Uiso 1.000000 1 R . . .
H15b H 0.3660(3) 0.26365(17) 0.50576(18) 0.0207(5) Uiso 1.000000 1 R . . .
C16 C 0.4299(3) 0.32906(17) 0.34023(18) 0.0181(4) Uani 1.000000 1 . . . .
H16a H 0.3147(3) 0.37314(17) 0.34635(18) 0.0217(5) Uiso 1.000000 1 R . . .
H16b H 0.4640(3) 0.29838(17) 0.26560(18) 0.0217(5) Uiso 1.000000 1 R . . .

loop_
_atom_site_aniso_label
_atom_site_aniso_U_11
_atom_site_aniso_U_22
_atom_site_aniso_U_33
_atom_site_aniso_U_12
_atom_site_aniso_U_13
_atom_site_aniso_U_23
Ag1 0.01887(13) 0.01338(12) 0.02076(14) 0.00043(9) -0.00492(9) -0.00873(9)
O1 0.0286(8) 0.0118(7) 0.0149(7) -0.0049(6) -0.0022(6) -0.0011(6)
O2 0.0281(8) 0.0138(7) 0.0124(7) -0.0032(6) 0.0002(6) -0.0030(6)
O3 0.0226(8) 0.0139(7) 0.0133(7) -0.0032(6) -0.0021(6) -0.0039(6)
O4 0.034(3) 0.039(2) 0.042(4) 0.000(3) -0.009(2) -0.009(3)
O5 0.047(4) 0.035(2) 0.032(3) 0.010(3) -0.005(2) -0.007(2)
O7A 0.026(2) 0.0219(19) 0.025(2) -0.0002(14) -0.0043(18) -0.0048(18)
O7B 0.019(2) 0.018(2) 0.030(2) -0.0001(15) 0.0027(18) 0.0041(18)
O8A 0.014(2) 0.0171(18) 0.032(3) -0.0023(16) -0.0038(19) -0.001(2)
O8B 0.028(2) 0.026(2) 0.024(2) -0.0037(18) -0.005(2) 0.002(2)
O9A 0.036(2) 0.0256(19) 0.039(2) 0.0019(16) -0.0038(18) -0.0135(16)
O9B 0.032(2) 0.037(2) 0.042(2) 0.0026(17) -0.0103(19) -0.0091(18)
O10A 0.046(3) 0.040(3) 0.029(2) -0.016(2) -0.009(2) 0.008(2)
O10B 0.025(2) 0.027(2) 0.041(3) -0.0038(19) -0.001(2) 0.0026(19)
O6 0.044(2) 0.060(3) 0.0242(19) -0.013(2) -0.0051(17) 0.0079(18)
N1 0.0149(8) 0.0126(8) 0.0125(8) -0.0016(7) -0.0019(7) -0.0040(7)
N2 0.0138(8) 0.0186(9) 0.0120(8) 0.0021(7) -0.0027(7) -0.0011(7)
N3 0.0210(9) 0.0115(8) 0.0145(9) -0.0002(7) -0.0032(7) -0.0001(7)
N4 0.0215(9) 0.0106(8) 0.0117(8) -0.0013(7) -0.0014(7) -0.0020(7)
N5 0.031(2) 0.024(2) 0.028(2) 0.0043(18) -0.0100(19) 0.0007(18)
C1 0.0132(10) 0.0152(10) 0.0130(10) -0.0003(8) -0.0031(8) -0.0016(8)
C2 0.0126(9) 0.0123(9) 0.0126(10) 0.0003(8) -0.0031(8) -0.0015(8)
C3 0.0104(9) 0.0130(9) 0.0139(10) 0.0027(8) -0.0029(8) -0.0014(8)
C4 0.0111(9) 0.0135(10) 0.0140(10) 0.0016(8) -0.0031(8) -0.0011(8)
C5 0.0159(10) 0.0144(10) 0.0178(10) 0.0005(8) -0.0048(8) -0.0016(8)
C6 0.0171(10) 0.0152(10) 0.0191(11) -0.0024(8) -0.0030(9) 0.0033(9)
C7 0.0138(10) 0.0190(10) 0.0156(10) 0.0024(8) -0.0038(8) 0.0026(9)
C8 0.0266(12) 0.0240(11) 0.0157(11) -0.0017(10) -0.0005(9) 0.0020(9)
C9 0.0097(9) 0.0145(10) 0.0140(10) 0.0020(8) -0.0024(8) -0.0012(8)
C10 0.0120(9) 0.0122(9) 0.0154(10) -0.0010(8) -0.0019(8) -0.0002(8)
C11 0.0187(11) 0.0184(10) 0.0142(10) -0.0024(9) -0.0043(8) -0.0066(8)
C12 0.0286(12) 0.0220(11) 0.0280(12) 0.0077(10) -0.0126(10) -0.0127(10)
C13 0.0185(10) 0.0136(10) 0.0170(11) -0.0015(8) 0.0018(9) -0.0041(8)
C14 0.0160(10) 0.0149(10) 0.0167(10) 0.0007(8) -0.0018(8) -0.0026(8)
C15 0.0168(10) 0.0162(10) 0.0190(11) -0.0039(8) -0.0020(9) -0.0056(9)
C16 0.0227(11) 0.0158(10) 0.0178(11) 0.0003(9) -0.0076(9) -0.0054(9)

loop_
_atom_type_symbol
_atom_type_scat_dispersion_real
_atom_type_scat_dispersion_imag
_atom_type_scat_Cromer_Mann_a1
_atom_type_scat_Cromer_Mann_a2
_atom_type_scat_Cromer_Mann_a3
_atom_type_scat_Cromer_Mann_a4
_atom_type_scat_Cromer_Mann_b1
_atom_type_scat_Cromer_Mann_b2
_atom_type_scat_Cromer_Mann_b3
_atom_type_scat_Cromer_Mann_b4
_atom_type_scat_Cromer_Mann_c
_atom_type_scat_source
_atom_type_scat_dispersion_source
H 0.00000 0.00000 0.49300 0.32291 0.14019 0.04081 10.51090 26.12570 3.14236 57.79970 0.0030380000826 'International Tables Volume C Table 6.1.1.4 (pp. 500-502)' 'Henke, Gullikson and Davis, At. Data and Nucl. Data Tables, 1993, 54, 2'
C 0.00347 0.00161 2.31000 1.02000 1.58860 0.86500 20.84390 10.20750 0.56870 51.65120 0.215599998832 'International Tables Volume C Table 6.1.1.4 (pp. 500-502)' 'Henke, Gullikson and Davis, At. Data and Nucl. Data Tables, 1993, 54, 2'
Ag -0.87744 1.09825 19.28080 16.68850 4.80450 1.04630 0.64460 7.47260 24.66050 99.81560 5.17899990082 'International Tables Volume C Table 6.1.1.4 (pp. 500-502)' 'Henke, Gullikson and Davis, At. Data and Nucl. Data Tables, 1993, 54, 2'
O 0.01158 0.00611 3.04850 2.28680 1.54630 0.86700 13.27710 5.70110 0.32390 32.90890 0.250800013542 'International Tables Volume C Table 6.1.1.4 (pp. 500-502)' 'Henke, Gullikson and Davis, At. Data and Nucl. Data Tables, 1993, 54, 2'
N 0.00653 0.00323 12.21260 3.13220 2.01250 1.16630 0.00570 9.89330 28.99750 0.58260 -11.5290002823 'International Tables Volume C Table 6.1.1.4 (pp. 500-502)' 'Henke, Gullikson and Davis, At. Data and Nucl. Data Tables, 1993, 54, 2'

loop_
_geom_angle_atom_site_label_1
_geom_angle_atom_site_label_2
_geom_angle_atom_site_label_3
_geom_angle
_geom_angle_site_symmetry_1
_geom_angle_site_symmetry_3
N3 Ag1 N3 180.0 . 2_666
O10A H8Ab O8A 164(5) 2_556 .
O9B H8Bb O8B 151(5) . .
C10 N1 C9 119.42(17) . .
C11 N1 C9 120.53(16) . .
C11 N1 C10 120.05(17) . .
C9 N2 C7 117.46(18) . .
C13 N3 Ag1 115.63(13) . 2_666
C16 N3 Ag1 115.56(13) . 2_666
C16 N3 C13 108.55(16) . .
C15 N4 C14 112.84(15) . .
O5 N5 O4 120.9(4) . .
O6 N5 O4 120.4(5) . .
O6 N5 O5 118.7(5) . .
O2 C1 O1 123.99(18) . .
C2 C1 O1 116.73(17) . .
C2 C1 O2 119.27(17) . .
C3 C2 C1 124.05(17) . .
C10 C2 C1 116.57(17) . .
C10 C2 C3 119.37(18) . .
C2 C3 O3 125.61(18) . .
C4 C3 O3 119.64(18) . .
C4 C3 C2 114.75(17) . .
C5 C4 C3 121.73(18) . .
C9 C4 C3 122.08(18) . .
C9 C4 C5 116.18(18) . .
C6 C5 C4 119.78(19) . .
C7 C6 C5 119.34(19) . .
C6 C7 N2 122.43(19) . .
C8 C7 N2 116.27(19) . .
C8 C7 C6 121.29(19) . .
N2 C9 N1 116.00(17) . .
C4 C9 N1 119.27(18) . .
C4 C9 N2 124.74(18) . .
C2 C10 N1 125.09(18) . .
C12 C11 N1 110.84(17) . .
C14 C13 N3 109.98(16) . .
C13 C14 N4 111.17(17) . .
C16 C15 N4 111.11(17) . .
C15 C16 N3 110.10(17) . .

loop_
_geom_bond_atom_site_label_1
_geom_bond_atom_site_label_2
_geom_bond_distance
_geom_bond_site_symmetry_2
Ag1 N3 2.1354(18) 2_666
Ag1 N3 2.1354(18) .
O1 C1 1.269(2) .
O2 C1 1.251(2) .
O3 C3 1.248(2) .
O4 N5 1.245(8) .
O5 N5 1.279(7) .
O6 N5 1.223(5) .
N1 C9 1.384(3) .
N1 C10 1.348(3) .
N1 C11 1.475(3) .
N2 C7 1.328(3) .
N2 C9 1.341(3) .
N3 C13 1.478(3) .
N3 C16 1.471(3) .
N4 C14 1.487(3) .
N4 C15 1.490(3) .
C1 C2 1.502(3) .
C2 C3 1.443(3) .
C2 C10 1.369(3) .
C3 C4 1.466(3) .
C4 C5 1.399(3) .
C4 C9 1.401(3) .
C5 C6 1.370(3) .
C6 C7 1.402(3) .
C7 C8 1.500(3) .
C11 C12 1.511(3) .
C13 C14 1.513(3) .
C15 C16 1.511(3) .
